data_7055997
loop_
_publ_author_name
'Beament, James'
'Mahon, Mary F.'
'Buchard, Antoine'
'Jones, Matthew D.'

_publ_section_title
;
 Salan group 13 complexes -- structural study and lactide polymerisation
;
_journal_issue 5
_journal_name_full 'New J. Chem.'
_journal_page_first 2198
_journal_paper_doi 10.1039/C6NJ03844A
_journal_volume 41
_journal_year 2017
_chemical_formula_sum 'C48 H70 Cl In N2 O2'
_chemical_formula_weight 857.33
_space_group_crystal_system orthorhombic
_space_group_IT_number 61
_space_group_name_Hall '-P 2ac 2ab'
_space_group_name_H-M_alt 'P b c a'
_symmetry_space_group_name_Hall '-P 2ac 2ab'
_symmetry_space_group_name_H-M 'P b c a'
_atom_sites_solution_hydrogens geom
_audit_creation_method SHELXL-2014/7
_audit_update_record
;
2016-10-18 deposited with the CCDC.
2017-02-06 downloaded from the CCDC.
;
_cell_angle_alpha 90
_cell_angle_beta 90
_cell_angle_gamma 90
_cell_formula_units_Z 8
_cell_length_a 21.6467(9)
_cell_length_b 13.1050(7)
_cell_length_c 32.3338(9)
_cell_measurement_reflns_used 30112
_cell_measurement_temperature 150(2)
_cell_measurement_theta_max 75.6100
_cell_measurement_theta_min 3.4010
_cell_volume 9172.5(7)
_computing_cell_refinement 'CrysAlisPro 1.171.38.43 (Rigaku OD, 2015)'
_computing_data_collection 'CrysAlisPro 1.171.38.43 (Rigaku OD, 2015)'
_computing_data_reduction 'CrysAlisPro 1.171.38.43 (Rigaku OD, 2015)'
_computing_molecular_graphics 'ORTEP3 for Windows - Farrugia, L. J. J. Appl. Crystallogr. 1997, 30, 565'
_computing_publication_material
;
 'WinGX publication routines, Farrugia, 
 L. J., J. Appl. Crystallogr., 1999, 32, 837-838
;
_computing_structure_refinement
;
 SHELXL-2014/8 (Sheldrick, 2014)
 Sheldrick GM (2008) Acta Crystallogr A64:112--122 and 
 C. B. H\"ubschle, G. M. Sheldrick and B. Dittrich
 ShelXle: a Qt graphical user interface for SHELXL
 J. Appl. Cryst., 44, (2011) 1281-1284.
;
_computing_structure_solution
; 
 SHELXT
 Sheldrick, G. M. (2008). Acta Cryst. A64, 112-122.
;
_diffrn_ambient_temperature 150(2)
_diffrn_measured_fraction_theta_full 1.000
_diffrn_measured_fraction_theta_max 1.000
_diffrn_measurement_device 'four-circle diffractometer'
_diffrn_measurement_device_type 'SuperNova, Dual, Cu at zero, EosS2'
_diffrn_measurement_method '\w scans'
_diffrn_radiation_type CuK\a
_diffrn_radiation_wavelength 1.54184
_diffrn_reflns_av_R_equivalents 0.0408
_diffrn_reflns_av_unetI/netI 0.0223
_diffrn_reflns_Laue_measured_fraction_full 1.000
_diffrn_reflns_Laue_measured_fraction_max 1.000
_diffrn_reflns_limit_h_max 27
_diffrn_reflns_limit_h_min -16
_diffrn_reflns_limit_k_max 16
_diffrn_reflns_limit_k_min -16
_diffrn_reflns_limit_l_max 40
_diffrn_reflns_limit_l_min -40
_diffrn_reflns_number 63191
_diffrn_reflns_point_group_measured_fraction_full 1.000
_diffrn_reflns_point_group_measured_fraction_max 1.000
_diffrn_reflns_theta_full 67.684
_diffrn_reflns_theta_max 74.501
_diffrn_reflns_theta_min 2.733
_exptl_absorpt_coefficient_mu 4.933
_exptl_absorpt_correction_T_max 1.00000
_exptl_absorpt_correction_T_min 0.50026
_exptl_absorpt_correction_type multi-scan
_exptl_absorpt_process_details
;
CrysAlisPro, Agilent Technologies,
Version 1.171.37.35 (release 13-08-2014 CrysAlis171 .NET)
(compiled Aug 13 2014,18:06:01)
Empirical absorption correction using spherical harmonics,
 implemented in SCALE3 ABSPACK scaling algorithm.
Empirical absorption correction using spherical harmonics,
 implemented in SCALE3 ABSPACK scaling algorithm.
;
_exptl_crystal_colour colourless
_exptl_crystal_density_diffrn 1.242
_exptl_crystal_description Block
_exptl_crystal_F_000 3632
_exptl_crystal_size_max 0.300
_exptl_crystal_size_mid 0.200
_exptl_crystal_size_min 0.010
_refine_diff_density_max 1.375
_refine_diff_density_min -0.506
_refine_diff_density_rms 0.074
_refine_ls_extinction_method none
_refine_ls_goodness_of_fit_ref 1.045
_refine_ls_hydrogen_treatment constr
_refine_ls_matrix_type full
_refine_ls_number_parameters 503
_refine_ls_number_reflns 9393
_refine_ls_number_restraints 0
_refine_ls_restrained_S_all 1.045
_refine_ls_R_factor_all 0.0346
_refine_ls_R_factor_gt 0.0311
_refine_ls_shift/su_max 0.004
_refine_ls_shift/su_mean 0.000
_refine_ls_structure_factor_coef Fsqd
_refine_ls_weighting_details 'w=1/[\s^2^(Fo^2^)+(0.0402P)^2^+6.7961P] where P=(Fo^2^+2Fc^2^)/3'
_refine_ls_weighting_scheme calc
_refine_ls_wR_factor_gt 0.0774
_refine_ls_wR_factor_ref 0.0793
_reflns_Friedel_coverage 0.000
_reflns_number_gt 8532
_reflns_number_total 9393
_reflns_threshold_expression 'I > 2\s(I)'
_cod_data_source_file c6nj03844a2.cif
_cod_data_source_block In_2_Cl
_cod_depositor_comments 'Adding full bibliography for 7055992--7055999.cif.'
_cod_database_code 7055997
_shelx_shelxl_version_number 2014/7
_shelx_space_group_comment
;
The symmetry employed for this shelxl refinement is uniquely defined
by the following loop, which should always be used as a source of
symmetry information in preference to the above space-group names.
They are only intended as comments.
;
_shelx_estimated_absorpt_t_min 0.319
_shelx_estimated_absorpt_t_max 0.952

loop_
_space_group_symop_operation_xyz
'x, y, z'
'-x+1/2, -y, z+1/2'
'x+1/2, -y+1/2, -z'
'-x, y+1/2, -z+1/2'
'-x, -y, -z'
'x-1/2, y, -z-1/2'
'-x-1/2, y-1/2, z'
'x, -y-1/2, z-1/2'

loop_
_atom_site_label
_atom_site_type_symbol
_atom_site_fract_x
_atom_site_fract_y
_atom_site_fract_z
_atom_site_U_iso_or_equiv
_atom_site_adp_type
_atom_site_occupancy
_atom_site_site_symmetry_order
_atom_site_calc_flag
_atom_site_refinement_flags_posn
_atom_site_refinement_flags_adp
In1 In 0.13197(2) 0.02574(2) 0.46006(2) 0.01748(5) Uani 1 1 d . .
Cl1 Cl 0.23462(2) 0.08705(4) 0.46574(2) 0.03200(12) Uani 1 1 d . .
O1 O 0.08227(7) 0.05958(11) 0.40858(4) 0.0228(3) Uani 1 1 d . .
N1 N 0.15517(8) -0.13272(13) 0.42947(5) 0.0218(3) Uani 1 1 d . .
C1 C 0.09807(9) 0.03005(16) 0.37001(6) 0.0211(4) Uani 1 1 d . .
O2 O 0.07779(6) 0.13002(11) 0.49185(4) 0.0201(3) Uani 1 1 d . .
N2 N 0.11588(8) -0.08327(13) 0.51303(5) 0.0199(3) Uani 1 1 d . .
C2 C 0.09958(9) 0.10096(16) 0.33726(6) 0.0214(4) Uani 1 1 d . .
C3 C 0.11325(10) 0.06359(17) 0.29779(6) 0.0247(4) Uani 1 1 d . .
H3 H 0.1136 0.1107 0.2755 0.030 Uiso 1 1 calc R U
C4 C 0.12643(10) -0.03832(18) 0.28914(7) 0.0254(4) Uani 1 1 d . .
C5 C 0.12574(10) -0.10586(17) 0.32242(7) 0.0252(4) Uani 1 1 d . .
H5 H 0.1355 -0.1756 0.3178 0.030 Uiso 1 1 calc R U
C6 C 0.11107(9) -0.07359(16) 0.36212(6) 0.0220(4) Uani 1 1 d . .
C7 C 0.08613(10) 0.21447(16) 0.34472(6) 0.0247(4) Uani 1 1 d . .
C8 C 0.13272(12) 0.2595(2) 0.37550(8) 0.0389(6) Uani 1 1 d . .
H8A H 0.1251 0.3329 0.3786 0.058 Uiso 1 1 calc R U
H8B H 0.1748 0.2486 0.3652 0.058 Uiso 1 1 calc R U
H8C H 0.1280 0.2259 0.4024 0.058 Uiso 1 1 calc R U
C9 C 0.02005(12) 0.2265(2) 0.36120(9) 0.0389(6) Uani 1 1 d . .
H9A H -0.0092 0.1971 0.3413 0.058 Uiso 1 1 calc R U
H9B H 0.0108 0.2992 0.3650 0.058 Uiso 1 1 calc R U
H9C H 0.0163 0.1911 0.3878 0.058 Uiso 1 1 calc R U
C10 C 0.09074(15) 0.2774(2) 0.30499(8) 0.0439(7) Uani 1 1 d . .
H10A H 0.0616 0.2507 0.2845 0.066 Uiso 1 1 calc R U
H10B H 0.1329 0.2731 0.2940 0.066 Uiso 1 1 calc R U
H10C H 0.0807 0.3488 0.3110 0.066 Uiso 1 1 calc R U
C11 C 0.13901(11) -0.0778(2) 0.24530(7) 0.0323(5) Uani 1 1 d . .
C12 C 0.20210(13) -0.1309(2) 0.24359(9) 0.0459(7) Uani 1 1 d . .
H12A H 0.2346 -0.0819 0.2507 0.069 Uiso 1 1 calc R U
H12B H 0.2093 -0.1571 0.2156 0.069 Uiso 1 1 calc R U
H12C H 0.2027 -0.1876 0.2633 0.069 Uiso 1 1 calc R U
C13 C 0.13844(16) 0.0075(3) 0.21327(8) 0.0504(8) Uani 1 1 d . .
H13A H 0.0976 0.0398 0.2129 0.076 Uiso 1 1 calc R U
H13B H 0.1475 -0.0210 0.1859 0.076 Uiso 1 1 calc R U
H13C H 0.1698 0.0584 0.2204 0.076 Uiso 1 1 calc R U
C14 C 0.08870(14) -0.1555(3) 0.23397(8) 0.0482(7) Uani 1 1 d . .
H14A H 0.0898 -0.2124 0.2536 0.072 Uiso 1 1 calc R U
H14B H 0.0961 -0.1813 0.2060 0.072 Uiso 1 1 calc R U
H14C H 0.0481 -0.1225 0.2351 0.072 Uiso 1 1 calc R U
C15 C 0.10704(10) -0.14962(16) 0.39672(6) 0.0230(4) Uani 1 1 d . .
H15A H 0.1119 -0.2192 0.3853 0.028 Uiso 1 1 calc R U
H15B H 0.0656 -0.1453 0.4095 0.028 Uiso 1 1 calc R U
C16 C 0.21760(10) -0.14124(18) 0.41065(7) 0.0290(5) Uani 1 1 d . .
H16A H 0.2491 -0.1296 0.4319 0.043 Uiso 1 1 calc R U
H16B H 0.2220 -0.0901 0.3887 0.043 Uiso 1 1 calc R U
H16C H 0.2229 -0.2096 0.3989 0.043 Uiso 1 1 calc R U
C17 C 0.14932(11) -0.21278(17) 0.46196(6) 0.0270(4) Uani 1 1 d . .
H17A H 0.1898 -0.2228 0.4756 0.032 Uiso 1 1 calc R U
H17B H 0.1372 -0.2782 0.4489 0.032 Uiso 1 1 calc R U
C18 C 0.10147(10) -0.18316(15) 0.49411(6) 0.0246(4) Uani 1 1 d . .
H18A H 0.0602 -0.1800 0.4809 0.030 Uiso 1 1 calc R U
H18B H 0.1000 -0.2360 0.5160 0.030 Uiso 1 1 calc R U
C19 C 0.17242(10) -0.08979(19) 0.53898(7) 0.0278(5) Uani 1 1 d . .
H19A H 0.1683 -0.1465 0.5585 0.042 Uiso 1 1 calc R U
H19B H 0.1778 -0.0259 0.5543 0.042 Uiso 1 1 calc R U
H19C H 0.2084 -0.1012 0.5212 0.042 Uiso 1 1 calc R U
C20 C 0.06221(9) -0.05104(16) 0.53902(6) 0.0215(4) Uani 1 1 d . .
H20A H 0.0561 -0.1020 0.5613 0.026 Uiso 1 1 calc R U
H20B H 0.0245 -0.0510 0.5216 0.026 Uiso 1 1 calc R U
C21 C 0.06942(9) 0.05283(16) 0.55838(6) 0.0202(4) Uani 1 1 d . .
C22 C 0.06690(9) 0.06135(17) 0.60118(6) 0.0228(4) Uani 1 1 d . .
H22 H 0.0625 0.0014 0.6175 0.027 Uiso 1 1 calc R U
C23 C 0.07072(9) 0.15561(17) 0.62069(6) 0.0233(4) Uani 1 1 d . .
C24 C 0.07672(9) 0.24134(17) 0.59514(6) 0.0233(4) Uani 1 1 d . .
H24 H 0.0790 0.3064 0.6080 0.028 Uiso 1 1 calc R U
C25 C 0.07955(9) 0.23743(16) 0.55214(6) 0.0205(4) Uani 1 1 d . .
C26 C 0.07638(9) 0.13944(16) 0.53309(6) 0.0190(4) Uani 1 1 d . .
C27 C 0.07045(10) 0.16646(19) 0.66811(6) 0.0273(4) Uani 1 1 d . .
C28 C 0.13552(11) 0.1955(3) 0.68291(7) 0.0410(6) Uani 1 1 d . .
H28A H 0.1651 0.1434 0.6739 0.061 Uiso 1 1 calc R U
H28B H 0.1359 0.2000 0.7132 0.061 Uiso 1 1 calc R U
H28C H 0.1471 0.2617 0.6711 0.061 Uiso 1 1 calc R U
C29 C 0.05107(12) 0.0672(2) 0.68962(7) 0.0340(5) Uani 1 1 d . .
H29A H 0.0099 0.0471 0.6801 0.051 Uiso 1 1 calc R U
H29B H 0.0502 0.0778 0.7196 0.051 Uiso 1 1 calc R U
H29C H 0.0807 0.0132 0.6829 0.051 Uiso 1 1 calc R U
C30 C 0.02541(11) 0.2509(2) 0.68110(7) 0.0331(5) Uani 1 1 d . .
H30A H 0.0386 0.3160 0.6691 0.050 Uiso 1 1 calc R U
H30B H 0.0250 0.2566 0.7113 0.050 Uiso 1 1 calc R U
H30C H -0.0162 0.2342 0.6712 0.050 Uiso 1 1 calc R U
C31 C 0.08659(10) 0.33476(16) 0.52579(7) 0.0242(4) Uani 1 1 d . .
C32 C 0.14713(11) 0.33093(19) 0.50076(8) 0.0319(5) Uani 1 1 d . .
H32A H 0.1518 0.3943 0.4850 0.048 Uiso 1 1 calc R U
H32B H 0.1459 0.2728 0.4817 0.048 Uiso 1 1 calc R U
H32C H 0.1822 0.3232 0.5197 0.048 Uiso 1 1 calc R U
C33 C 0.03193(11) 0.34612(18) 0.49606(8) 0.0329(5) Uani 1 1 d . .
H33A H -0.0064 0.3529 0.5120 0.049 Uiso 1 1 calc R U
H33B H 0.0294 0.2857 0.4783 0.049 Uiso 1 1 calc R U
H33C H 0.0378 0.4070 0.4789 0.049 Uiso 1 1 calc R U
C34 C 0.08889(13) 0.43137(18) 0.55243(8) 0.0350(5) Uani 1 1 d . .
H34A H 0.0505 0.4375 0.5683 0.053 Uiso 1 1 calc R U
H34B H 0.0937 0.4912 0.5346 0.053 Uiso 1 1 calc R U
H34C H 0.1240 0.4272 0.5715 0.053 Uiso 1 1 calc R U
C35 C 0.29242(13) 0.2978(3) 0.63145(8) 0.0461(7) Uani 1 1 d . .
C36 C 0.24197(12) 0.2686(2) 0.60794(8) 0.0429(6) Uani 1 1 d . .
H36 H 0.2045 0.3061 0.6099 0.051 Uiso 1 1 calc R U
C37 C 0.24532(13) 0.1860(2) 0.58173(10) 0.0477(7) Uani 1 1 d . .
H37 H 0.2099 0.1664 0.5663 0.057 Uiso 1 1 calc R U
C38 C 0.29960(15) 0.1314(2) 0.57759(12) 0.0564(8) Uani 1 1 d . .
H38 H 0.3018 0.0748 0.5593 0.068 Uiso 1 1 calc R U
C39 C 0.35064(15) 0.1603(3) 0.60059(11) 0.0562(8) Uani 1 1 d . .
H39 H 0.3884 0.1240 0.5979 0.067 Uiso 1 1 calc R U
C40 C 0.34670(14) 0.2415(3) 0.62738(9) 0.0510(8) Uani 1 1 d . .
H40 H 0.3818 0.2597 0.6435 0.061 Uiso 1 1 calc R U
C41 C 0.28915(19) 0.3890(4) 0.65924(11) 0.0803(13) Uani 1 1 d . .
H41A H 0.3308 0.4160 0.6637 0.120 Uiso 1 1 calc R U
H41B H 0.2711 0.3691 0.6858 0.120 Uiso 1 1 calc R U
H41C H 0.2634 0.4416 0.6464 0.120 Uiso 1 1 calc R U
C42 C 0.38688(13) 0.06171(19) 0.35305(9) 0.0414(6) Uani 1 1 d . .
C43 C 0.32663(15) 0.0685(2) 0.36609(10) 0.0491(7) Uani 1 1 d . .
H43 H 0.3176 0.0620 0.3947 0.059 Uiso 1 1 calc R U
C44 C 0.27940(15) 0.0844(3) 0.33875(14) 0.0632(10) Uani 1 1 d . .
H44 H 0.2382 0.0895 0.3486 0.076 Uiso 1 1 calc R U
C45 C 0.29090(19) 0.0930(3) 0.29773(14) 0.0703(11) Uani 1 1 d . .
H45 H 0.2579 0.1041 0.2789 0.084 Uiso 1 1 calc R U
C46 C 0.3505(2) 0.0857(3) 0.28356(11) 0.0631(9) Uani 1 1 d . .
H46 H 0.3587 0.0913 0.2548 0.076 Uiso 1 1 calc R U
C47 C 0.39860(15) 0.0704(2) 0.31088(10) 0.0493(7) Uani 1 1 d . .
H47 H 0.4398 0.0657 0.3009 0.059 Uiso 1 1 calc R U
C48 C 0.43888(18) 0.0463(3) 0.38281(13) 0.0675(10) Uani 1 1 d . .
H48A H 0.4575 0.1124 0.3895 0.101 Uiso 1 1 calc R U
H48B H 0.4701 0.0018 0.3703 0.101 Uiso 1 1 calc R U
H48C H 0.4231 0.0145 0.4081 0.101 Uiso 1 1 calc R U

loop_
_atom_site_aniso_label
_atom_site_aniso_U_11
_atom_site_aniso_U_22
_atom_site_aniso_U_33
_atom_site_aniso_U_23
_atom_site_aniso_U_13
_atom_site_aniso_U_12
In1 0.01889(8) 0.01789(8) 0.01567(7) 0.00061(4) -0.00095(4) -0.00050(4)
Cl1 0.0231(3) 0.0337(3) 0.0392(3) -0.0048(2) 0.0027(2) -0.0080(2)
O1 0.0281(8) 0.0256(7) 0.0147(6) -0.0013(5) -0.0025(5) 0.0065(6)
N1 0.0231(9) 0.0216(8) 0.0207(8) -0.0002(6) -0.0015(7) 0.0009(7)
C1 0.0219(10) 0.0236(10) 0.0177(9) -0.0021(7) -0.0015(7) 0.0004(8)
O2 0.0216(7) 0.0219(7) 0.0168(6) 0.0004(5) -0.0006(5) 0.0024(5)
N2 0.0199(8) 0.0219(8) 0.0179(7) 0.0022(6) -0.0011(6) -0.0009(7)
C2 0.0195(10) 0.0244(10) 0.0204(9) -0.0004(8) -0.0045(7) -0.0001(8)
C3 0.0248(10) 0.0307(11) 0.0188(9) 0.0009(8) -0.0003(8) -0.0033(9)
C4 0.0240(11) 0.0309(11) 0.0214(10) -0.0054(8) 0.0013(8) -0.0022(8)
C5 0.0244(11) 0.0248(10) 0.0265(10) -0.0045(8) -0.0013(8) -0.0005(8)
C6 0.0207(10) 0.0230(10) 0.0224(9) -0.0013(8) -0.0033(7) -0.0008(8)
C7 0.0312(11) 0.0218(10) 0.0211(9) 0.0014(8) -0.0043(8) 0.0019(8)
C8 0.0477(15) 0.0256(12) 0.0433(14) -0.0060(10) -0.0148(11) -0.0014(10)
C9 0.0351(13) 0.0325(13) 0.0490(15) 0.0035(11) 0.0009(11) 0.0107(10)
C10 0.077(2) 0.0266(12) 0.0286(12) 0.0057(10) 0.0015(12) 0.0042(12)
C11 0.0362(13) 0.0385(13) 0.0221(10) -0.0067(9) 0.0073(9) -0.0039(10)
C12 0.0427(15) 0.0517(16) 0.0432(14) -0.0149(13) 0.0131(12) 0.0001(13)
C13 0.076(2) 0.0525(17) 0.0229(12) -0.0019(12) 0.0128(12) 0.0012(15)
C14 0.0511(17) 0.0663(19) 0.0273(12) -0.0209(12) 0.0080(11) -0.0173(14)
C15 0.0261(10) 0.0202(9) 0.0228(9) -0.0041(8) -0.0040(8) -0.0014(8)
C16 0.0212(10) 0.0318(11) 0.0339(11) -0.0042(9) 0.0005(9) 0.0051(9)
C17 0.0339(12) 0.0218(10) 0.0253(10) 0.0019(8) -0.0020(8) 0.0079(9)
C18 0.0316(11) 0.0171(9) 0.0251(10) 0.0028(8) -0.0010(8) -0.0008(8)
C19 0.0221(11) 0.0347(12) 0.0265(10) 0.0058(9) -0.0053(8) 0.0025(9)
C20 0.0207(10) 0.0226(10) 0.0211(9) 0.0021(7) 0.0012(7) -0.0025(8)
C21 0.0145(9) 0.0234(10) 0.0226(9) 0.0002(8) -0.0002(7) -0.0014(7)
C22 0.0194(10) 0.0279(10) 0.0212(9) 0.0032(8) 0.0014(7) -0.0009(8)
C23 0.0167(9) 0.0345(11) 0.0186(9) -0.0012(8) 0.0018(7) -0.0003(8)
C24 0.0183(9) 0.0269(10) 0.0248(10) -0.0049(8) 0.0019(7) -0.0012(8)
C25 0.0140(9) 0.0248(10) 0.0226(9) -0.0003(8) 0.0023(7) -0.0003(7)
C26 0.0123(9) 0.0251(10) 0.0197(9) 0.0009(7) -0.0008(7) -0.0002(7)
C27 0.0242(11) 0.0391(12) 0.0187(9) -0.0016(9) 0.0020(8) 0.0000(9)
C28 0.0270(12) 0.072(2) 0.0237(11) -0.0072(12) -0.0010(9) -0.0044(12)
C29 0.0377(13) 0.0445(14) 0.0196(10) 0.0033(9) 0.0038(9) 0.0043(11)
C30 0.0345(12) 0.0427(13) 0.0223(10) -0.0061(9) 0.0060(9) 0.0018(10)
C31 0.0238(10) 0.0213(10) 0.0276(10) -0.0003(8) 0.0035(8) -0.0012(8)
C32 0.0308(12) 0.0291(12) 0.0358(12) 0.0030(9) 0.0097(9) -0.0050(9)
C33 0.0353(13) 0.0267(11) 0.0366(12) 0.0071(9) -0.0019(10) 0.0012(9)
C34 0.0454(14) 0.0245(11) 0.0351(12) -0.0033(9) 0.0073(10) -0.0055(10)
C35 0.0417(15) 0.071(2) 0.0252(11) 0.0072(12) 0.0073(10) -0.0155(14)
C36 0.0248(12) 0.0618(18) 0.0421(14) 0.0091(13) 0.0059(10) -0.0087(12)
C37 0.0337(14) 0.0464(16) 0.0630(18) 0.0090(14) -0.0086(13) -0.0079(12)
C38 0.0524(18) 0.0383(15) 0.078(2) 0.0041(15) -0.0170(16) 0.0005(13)
C39 0.0463(17) 0.0490(18) 0.073(2) 0.0170(16) -0.0156(15) 0.0077(14)
C40 0.0398(15) 0.076(2) 0.0374(14) 0.0262(14) -0.0162(11) -0.0121(15)
C41 0.068(2) 0.122(4) 0.050(2) -0.035(2) 0.0105(17) -0.019(2)
C42 0.0444(15) 0.0233(11) 0.0566(16) -0.0021(11) -0.0095(12) -0.0058(11)
C43 0.0546(18) 0.0354(14) 0.0572(17) -0.0061(13) 0.0132(14) -0.0091(13)
C44 0.0374(16) 0.0418(17) 0.110(3) -0.0035(18) 0.0006(17) -0.0032(13)
C45 0.066(2) 0.0488(19) 0.096(3) 0.0093(19) -0.036(2) -0.0136(17)
C46 0.090(3) 0.0514(19) 0.0480(18) 0.0002(15) -0.0103(17) -0.0214(18)
C47 0.0479(16) 0.0372(14) 0.0629(18) -0.0085(13) 0.0120(14) -0.0106(12)
C48 0.071(2) 0.0425(17) 0.089(3) 0.0060(17) -0.033(2) -0.0077(16)

loop_
_atom_type_symbol
_atom_type_description
_atom_type_scat_dispersion_real
_atom_type_scat_dispersion_imag
_atom_type_scat_source
C C 0.0181 0.0091 'International Tables Vol C Tables 4.2.6.8 and 6.1.1.4'
H H 0.0000 0.0000 'International Tables Vol C Tables 4.2.6.8 and 6.1.1.4'
Cl Cl 0.3639 0.7018 'International Tables Vol C Tables 4.2.6.8 and 6.1.1.4'
In In 0.0822 5.0449 'International Tables Vol C Tables 4.2.6.8 and 6.1.1.4'
N N 0.0311 0.0180 'International Tables Vol C Tables 4.2.6.8 and 6.1.1.4'
O O 0.0492 0.0322 'International Tables Vol C Tables 4.2.6.8 and 6.1.1.4'

loop_
_geom_angle_atom_site_label_1
_geom_angle_atom_site_label_2
_geom_angle_atom_site_label_3
_geom_angle
O1 In1 O2 87.87(5)
O1 In1 N2 132.72(6)
O2 In1 N2 87.34(6)
O1 In1 N1 87.78(6)
O2 In1 N1 155.53(6)
N2 In1 N1 78.08(6)
O1 In1 Cl1 119.09(5)
O2 In1 Cl1 105.57(4)
N2 In1 Cl1 107.48(4)
N1 In1 Cl1 97.56(4)
C1 O1 In1 124.09(12)
C16 N1 C17 108.25(17)
C16 N1 C15 109.33(16)
C17 N1 C15 109.53(16)
C16 N1 In1 115.61(13)
C17 N1 In1 107.86(12)
C15 N1 In1 106.16(12)
O1 C1 C2 120.74(18)
O1 C1 C6 119.59(18)
C2 C1 C6 119.64(18)
C26 O2 In1 124.55(12)
C18 N2 C19 110.89(17)
C18 N2 C20 108.60(16)
C19 N2 C20 109.82(16)
C18 N2 In1 106.18(12)
C19 N2 In1 109.73(13)
C20 N2 In1 111.57(12)
C3 C2 C1 117.36(19)
C3 C2 C7 121.53(18)
C1 C2 C7 121.10(18)
C4 C3 C2 124.2(2)
C5 C4 C3 116.84(19)
C5 C4 C11 120.1(2)
C3 C4 C11 123.0(2)
C6 C5 C4 121.5(2)
C5 C6 C1 120.41(19)
C5 C6 C15 120.02(19)
C1 C6 C15 119.54(18)
C10 C7 C9 107.3(2)
C10 C7 C2 112.23(18)
C9 C7 C2 109.35(18)
C10 C7 C8 107.1(2)
C9 C7 C8 110.3(2)
C2 C7 C8 110.50(18)
C13 C11 C4 112.3(2)
C13 C11 C12 108.4(2)
C4 C11 C12 110.2(2)
C13 C11 C14 108.6(2)
C4 C11 C14 108.57(19)
C12 C11 C14 108.8(2)
C6 C15 N1 112.79(17)
N1 C17 C18 111.15(17)
N2 C18 C17 111.47(18)
N2 C20 C21 114.10(16)
C22 C21 C26 121.21(19)
C22 C21 C20 118.84(18)
C26 C21 C20 119.90(18)
C21 C22 C23 121.42(19)
C22 C23 C24 116.80(18)
C22 C23 C27 122.27(19)
C24 C23 C27 120.9(2)
C25 C24 C23 124.3(2)
C24 C25 C26 117.54(19)
C24 C25 C31 121.72(19)
C26 C25 C31 120.74(17)
O2 C26 C21 120.44(18)
O2 C26 C25 120.80(18)
C21 C26 C25 118.72(18)
C30 C27 C29 108.30(18)
C30 C27 C28 108.6(2)
C29 C27 C28 108.7(2)
C30 C27 C23 109.98(18)
C29 C27 C23 111.99(19)
C28 C27 C23 109.27(17)
C33 C31 C34 107.31(19)
C33 C31 C32 109.29(19)
C34 C31 C32 107.13(18)
C33 C31 C25 110.54(17)
C34 C31 C25 112.10(18)
C32 C31 C25 110.34(17)
C36 C35 C40 117.8(3)
C36 C35 C41 120.8(3)
C40 C35 C41 121.3(3)
C37 C36 C35 120.9(3)
C36 C37 C38 120.8(3)
C37 C38 C39 119.0(3)
C40 C39 C38 120.1(3)
C39 C40 C35 121.4(3)
C43 C42 C47 117.9(3)
C43 C42 C48 121.8(3)
C47 C42 C48 120.3(3)
C44 C43 C42 121.4(3)
C45 C44 C43 120.5(3)
C44 C45 C46 119.6(3)
C45 C46 C47 120.4(3)
C46 C47 C42 120.1(3)

loop_
_geom_bond_atom_site_label_1
_geom_bond_atom_site_label_2
_geom_bond_distance
In1 O1 2.0308(13)
In1 O2 2.0736(14)
In1 N2 2.2575(16)
In1 N1 2.3544(17)
In1 Cl1 2.3700(5)
O1 C1 1.350(2)
N1 C16 1.486(3)
N1 C17 1.490(3)
N1 C15 1.502(3)
C1 C2 1.409(3)
C1 C6 1.410(3)
O2 C26 1.339(2)
N2 C18 1.478(3)
N2 C19 1.486(3)
N2 C20 1.495(3)
C2 C3 1.398(3)
C2 C7 1.535(3)
C3 C4 1.394(3)
C4 C5 1.393(3)
C4 C11 1.534(3)
C5 C6 1.388(3)
C6 C15 1.501(3)
C7 C10 1.530(3)
C7 C9 1.535(3)
C7 C8 1.535(3)
C11 C13 1.524(4)
C11 C12 1.534(4)
C11 C14 1.535(4)
C17 C18 1.518(3)
C20 C21 1.506(3)
C21 C22 1.390(3)
C21 C26 1.407(3)
C22 C23 1.389(3)
C23 C24 1.401(3)
C23 C27 1.540(3)
C24 C25 1.393(3)
C25 C26 1.426(3)
C25 C31 1.541(3)
C27 C30 1.534(3)
C27 C29 1.534(3)
C27 C28 1.536(3)
C31 C33 1.532(3)
C31 C34 1.532(3)
C31 C32 1.541(3)
C35 C36 1.385(4)
C35 C40 1.393(5)
C35 C41 1.497(5)
C36 C37 1.377(4)
C37 C38 1.383(4)
C38 C39 1.385(4)
C39 C40 1.375(5)
C42 C43 1.373(4)
C42 C47 1.392(4)
C42 C48 1.495(4)
C43 C44 1.367(5)
C44 C45 1.354(6)
C45 C46 1.372(6)
C46 C47 1.380(5)

loop_
_geom_torsion_atom_site_label_1
_geom_torsion_atom_site_label_2
_geom_torsion_atom_site_label_3
_geom_torsion_atom_site_label_4
_geom_torsion
In1 O1 C1 C2 -130.38(17)
In1 O1 C1 C6 51.9(2)
O1 C1 C2 C3 -176.76(19)
C6 C1 C2 C3 1.0(3)
O1 C1 C2 C7 2.7(3)
C6 C1 C2 C7 -179.57(19)
C1 C2 C3 C4 -1.2(3)
C7 C2 C3 C4 179.4(2)
C2 C3 C4 C5 -0.1(3)
C2 C3 C4 C11 177.8(2)
C3 C4 C5 C6 1.6(3)
C11 C4 C5 C6 -176.3(2)
C4 C5 C6 C1 -1.8(3)
C4 C5 C6 C15 176.29(19)
O1 C1 C6 C5 178.22(19)
C2 C1 C6 C5 0.5(3)
O1 C1 C6 C15 0.1(3)
C2 C1 C6 C15 -177.65(18)
C3 C2 C7 C10 -0.9(3)
C1 C2 C7 C10 179.6(2)
C3 C2 C7 C9 117.9(2)
C1 C2 C7 C9 -61.5(3)
C3 C2 C7 C8 -120.4(2)
C1 C2 C7 C8 60.1(3)
C5 C4 C11 C13 -179.5(2)
C3 C4 C11 C13 2.8(3)
C5 C4 C11 C12 -58.6(3)
C3 C4 C11 C12 123.7(2)
C5 C4 C11 C14 60.4(3)
C3 C4 C11 C14 -117.3(3)
C5 C6 C15 N1 115.6(2)
C1 C6 C15 N1 -66.3(2)
C16 N1 C15 C6 -59.9(2)
C17 N1 C15 C6 -178.35(17)
In1 N1 C15 C6 65.45(18)
C16 N1 C17 C18 155.67(18)
C15 N1 C17 C18 -85.2(2)
In1 N1 C17 C18 29.9(2)
C19 N2 C18 C17 -68.4(2)
C20 N2 C18 C17 170.89(16)
In1 N2 C18 C17 50.78(18)
N1 C17 C18 N2 -56.3(2)
C18 N2 C20 C21 -176.84(16)
C19 N2 C20 C21 61.8(2)
In1 N2 C20 C21 -60.14(18)
N2 C20 C21 C22 -121.36(19)
N2 C20 C21 C26 60.8(2)
C26 C21 C22 C23 0.5(3)
C20 C21 C22 C23 -177.32(18)
C21 C22 C23 C24 0.5(3)
C21 C22 C23 C27 -177.68(19)
C22 C23 C24 C25 -0.6(3)
C27 C23 C24 C25 177.63(19)
C23 C24 C25 C26 -0.3(3)
C23 C24 C25 C31 -179.60(18)
In1 O2 C26 C21 -48.5(2)
In1 O2 C26 C25 133.85(16)
C22 C21 C26 O2 -178.98(18)
C20 C21 C26 O2 -1.2(3)
C22 C21 C26 C25 -1.3(3)
C20 C21 C26 C25 176.43(17)
C24 C25 C26 O2 178.87(17)
C31 C25 C26 O2 -1.8(3)
C24 C25 C26 C21 1.2(3)
C31 C25 C26 C21 -179.47(18)
C22 C23 C27 C30 -133.4(2)
C24 C23 C27 C30 48.5(3)
C22 C23 C27 C29 -12.9(3)
C24 C23 C27 C29 169.00(19)
C22 C23 C27 C28 107.5(2)
C24 C23 C27 C28 -70.6(3)
C24 C25 C31 C33 -120.5(2)
C26 C25 C31 C33 60.2(2)
C24 C25 C31 C34 -0.8(3)
C26 C25 C31 C34 179.87(19)
C24 C25 C31 C32 118.5(2)
C26 C25 C31 C32 -60.8(2)
C40 C35 C36 C37 0.6(4)
C41 C35 C36 C37 178.7(3)
C35 C36 C37 C38 -1.3(4)
C36 C37 C38 C39 0.6(5)
C37 C38 C39 C40 0.7(5)
C38 C39 C40 C35 -1.4(5)
C36 C35 C40 C39 0.7(4)
C41 C35 C40 C39 -177.3(3)
C47 C42 C43 C44 -0.7(4)
C48 C42 C43 C44 178.8(3)
C42 C43 C44 C45 0.6(5)
C43 C44 C45 C46 0.0(5)
C44 C45 C46 C47 -0.4(5)
C45 C46 C47 C42 0.3(5)
C43 C42 C47 C46 0.3(4)
C48 C42 C47 C46 -179.3(3)
